data_7122069
loop_
_publ_author_name
'Ling, Zheng'
'Xie, Fang'
'Gridnev, Ilya D.'
'Terada, Masahiro'
'Zhang, Wanbin'

_publ_section_title
;
 Cu-Catalyzed switchable synthesis of functionalized pyridines and
 pyrroles.
;
_journal_issue 68
_journal_name_full 'Chemical communications (Cambridge, England)'
_journal_page_first 9446
_journal_page_last 9449
_journal_paper_doi 10.1039/c8cc05307c
_journal_volume 54
_journal_year 2018
_chemical_formula_moiety '3(C19 H15 N O2), C19 H14 N O2'
_chemical_formula_sum 'C76 H59 N4 O8'
_chemical_formula_weight 1156.27
_space_group_crystal_system monoclinic
_space_group_IT_number 4
_space_group_name_Hall 'P 2yb'
_space_group_name_H-M_alt 'P 1 21 1'
_symmetry_space_group_name_Hall 'P 2yb'
_symmetry_space_group_name_H-M 'P 1 21 1'
_atom_sites_solution_hydrogens geom
_audit_creation_method SHELXL-2014/7
_audit_update_record
;
2017-08-21 deposited with the CCDC.
2018-07-31 downloaded from the CCDC.
;
_cell_angle_alpha 90
_cell_angle_beta 96.124(2)
_cell_angle_gamma 90
_cell_formula_units_Z 2
_cell_length_a 9.8509(3)
_cell_length_b 13.4787(4)
_cell_length_c 22.2482(7)
_cell_measurement_reflns_used 9808
_cell_measurement_temperature 173(2)
_cell_measurement_theta_max 68.27
_cell_measurement_theta_min 3.84
_cell_volume 2937.20(16)
_computing_structure_refinement 'SHELXL-2014/7 (Sheldrick, 2014)'
_diffrn_ambient_temperature 173(2)
_diffrn_measured_fraction_theta_full 0.995
_diffrn_measured_fraction_theta_max 0.950
_diffrn_measurement_device_type 'Bruker APEX-II CCD'
_diffrn_measurement_method '\f and \w scans'
_diffrn_radiation_type CuK\a
_diffrn_radiation_wavelength 1.54178
_diffrn_reflns_av_R_equivalents 0.0352
_diffrn_reflns_av_unetI/netI 0.0502
_diffrn_reflns_Laue_measured_fraction_full 0.995
_diffrn_reflns_Laue_measured_fraction_max 0.950
_diffrn_reflns_limit_h_max 11
_diffrn_reflns_limit_h_min -11
_diffrn_reflns_limit_k_max 16
_diffrn_reflns_limit_k_min -15
_diffrn_reflns_limit_l_max 25
_diffrn_reflns_limit_l_min -26
_diffrn_reflns_number 24116
_diffrn_reflns_point_group_measured_fraction_full 0.995
_diffrn_reflns_point_group_measured_fraction_max 0.949
_diffrn_reflns_theta_full 67.679
_diffrn_reflns_theta_max 68.402
_diffrn_reflns_theta_min 3.279
_exptl_absorpt_coefficient_mu 0.681
_exptl_crystal_colour colorless
_exptl_crystal_density_diffrn 1.307
_exptl_crystal_description block
_exptl_crystal_F_000 1214
_refine_diff_density_max 0.513
_refine_diff_density_min -0.340
_refine_diff_density_rms 0.086
_refine_ls_abs_structure_details
;
 Flack x determined using 2999 quotients [(I+)-(I-)]/[(I+)+(I-)]
 (Parsons, Flack and Wagner, Acta Cryst. B69 (2013) 249-259).
;
_refine_ls_abs_structure_Flack 0.36(17)
_refine_ls_extinction_method none
_refine_ls_goodness_of_fit_ref 1.035
_refine_ls_hydrogen_treatment constr
_refine_ls_matrix_type full
_refine_ls_number_parameters 798
_refine_ls_number_reflns 10150
_refine_ls_number_restraints 1
_refine_ls_restrained_S_all 1.035
_refine_ls_R_factor_all 0.1109
_refine_ls_R_factor_gt 0.0960
_refine_ls_shift/su_max 0.040
_refine_ls_shift/su_mean 0.008
_refine_ls_structure_factor_coef Fsqd
_refine_ls_weighting_details 'w=1/[\s^2^(Fo^2^)+(0.1928P)^2^+1.1939P] where P=(Fo^2^+2Fc^2^)/3'
_refine_ls_weighting_scheme calc
_refine_ls_wR_factor_gt 0.2505
_refine_ls_wR_factor_ref 0.2761
_reflns_Friedel_coverage 0.910
_reflns_Friedel_fraction_full 0.996
_reflns_Friedel_fraction_max 0.947
_reflns_number_gt 8409
_reflns_number_total 10150
_reflns_threshold_expression 'I > 2\s(I)'
_cod_data_source_file c8cc05307c2.cif
_cod_data_source_block t
_cod_depositor_comments 'Adding full bibliography for 7122069--7122070.cif.'
_cod_database_code 7122069
_shelx_shelxl_version_number 2014/7
_shelx_space_group_comment
;
The symmetry employed for this shelxl refinement is uniquely defined
by the following loop, which should always be used as a source of
symmetry information in preference to the above space-group names.
They are only intended as comments.
;

loop_
_space_group_symop_operation_xyz
'x, y, z'
'-x, y+1/2, -z'

loop_
_atom_site_label
_atom_site_type_symbol
_atom_site_fract_x
_atom_site_fract_y
_atom_site_fract_z
_atom_site_U_iso_or_equiv
_atom_site_adp_type
_atom_site_occupancy
_atom_site_site_symmetry_order
_atom_site_calc_flag
_atom_site_refinement_flags_posn
_atom_site_refinement_flags_adp
O1 O -0.5514(11) 0.6556(6) -0.3330(3) 0.073(2) Uani 1 1 d . .
O2 O -0.7033(8) 0.6905(6) -0.4106(3) 0.0608(19) Uani 1 1 d . .
N1 N -0.5880(11) 0.5726(7) -0.4895(4) 0.060(2) Uani 1 1 d . .
C1 C -0.5384(11) 0.5735(7) -0.4288(4) 0.049(2) Uani 1 1 d . .
C2 C -0.4352(10) 0.5151(6) -0.4036(3) 0.0401(18) Uani 1 1 d . .
H2A H -0.4028 0.5208 -0.3620 0.048 Uiso 1 1 calc R U
C3 C -0.3802(10) 0.4490(7) -0.4392(4) 0.047(2) Uani 1 1 d . .
C4 C -0.4286(12) 0.4430(7) -0.5008(4) 0.053(2) Uani 1 1 d . .
H4A H -0.3900 0.3954 -0.5255 0.064 Uiso 1 1 calc R U
C5 C -0.5337(11) 0.5061(7) -0.5271(4) 0.049(2) Uani 1 1 d . .
C6 C -0.2689(12) 0.3819(8) -0.4106(5) 0.054(2) Uani 1 1 d . .
C7 C -0.2324(14) 0.3844(9) -0.3482(5) 0.065(3) Uani 1 1 d . .
H7A H -0.2786 0.4296 -0.3248 0.078 Uiso 1 1 calc R U
C8 C -0.1364(16) 0.3267(11) -0.3200(6) 0.077(4) Uani 1 1 d . .
H8A H -0.1134 0.3319 -0.2776 0.093 Uiso 1 1 calc R U
C9 C -0.0681(12) 0.2561(8) -0.3549(5) 0.061(3) Uani 1 1 d . .
H9A H -0.0009 0.2126 -0.3357 0.074 Uiso 1 1 calc R U
C10 C -0.1015(14) 0.2530(8) -0.4156(5) 0.061(3) Uani 1 1 d . .
H10A H -0.0556 0.2080 -0.4394 0.073 Uiso 1 1 calc R U
C11 C -0.2039(14) 0.3159(8) -0.4439(5) 0.060(3) Uani 1 1 d . .
H11A H -0.2274 0.3121 -0.4864 0.072 Uiso 1 1 calc R U
C12 C -0.5790(12) 0.4978(8) -0.5915(4) 0.051(2) Uani 1 1 d . .
C13 C -0.5785(10) 0.4054(8) -0.6229(5) 0.058(2) Uani 1 1 d . .
H13A H -0.5487 0.3465 -0.6021 0.070 Uiso 1 1 calc R U
C14 C -0.6226(11) 0.4030(9) -0.6848(5) 0.064(3) Uani 1 1 d . .
H14A H -0.6206 0.3417 -0.7057 0.077 Uiso 1 1 calc R U
C15 C -0.6682(12) 0.4853(10) -0.7160(5) 0.064(3) Uani 1 1 d . .
H15A H -0.6956 0.4819 -0.7582 0.076 Uiso 1 1 calc R U
C16 C -0.6741(10) 0.5739(10) -0.6853(5) 0.066(3) Uani 1 1 d . .
H16A H -0.7060 0.6318 -0.7067 0.079 Uiso 1 1 calc R U
C17 C -0.6342(10) 0.5798(9) -0.6239(5) 0.060(2) Uani 1 1 d . .
H17A H -0.6446 0.6406 -0.6033 0.071 Uiso 1 1 calc R U
C18 C -0.5963(12) 0.6433(7) -0.3858(5) 0.056(3) Uani 1 1 d . .
C19 C -0.7768(14) 0.7502(9) -0.3723(6) 0.079(3) Uani 1 1 d . .
H19A H -0.8545 0.7813 -0.3963 0.119 Uiso 1 1 calc R U
H19B H -0.7164 0.8017 -0.3534 0.119 Uiso 1 1 calc R U
H19C H -0.8099 0.7085 -0.3408 0.119 Uiso 1 1 calc R U
O5 O -0.1956(10) -0.1508(6) -0.1646(3) 0.070(2) Uani 1 1 d . .
O6 O -0.0550(9) -0.1932(6) -0.0855(3) 0.0615(19) Uani 1 1 d . .
N3 N -0.3219(9) -0.0166(6) -0.0965(4) 0.053(2) Uani 1 1 d . .
C39 C -0.2248(10) -0.0726(7) -0.0708(4) 0.044(2) Uani 1 1 d . .
C40 C -0.1757(9) -0.0701(6) -0.0107(4) 0.0412(18) Uani 1 1 d . .
H40A H -0.1040 -0.1130 0.0048 0.049 Uiso 1 1 calc R U
C41 C -0.2324(10) -0.0041(7) 0.0266(4) 0.0448(19) Uani 1 1 d . .
C42 C -0.3332(10) 0.0583(7) 0.0018(4) 0.047(2) Uani 1 1 d . .
H42A H -0.3722 0.1055 0.0266 0.057 Uiso 1 1 calc R U
C43 C -0.3793(11) 0.0527(7) -0.0605(5) 0.050(2) Uani 1 1 d . .
C44 C -0.4844(10) 0.1167(7) -0.0894(4) 0.045(2) Uani 1 1 d . .
C45 C -0.5182(12) 0.1154(9) -0.1513(5) 0.060(3) Uani 1 1 d . .
H45A H -0.4722 0.0714 -0.1756 0.071 Uiso 1 1 calc R U
C46 C -0.6209(12) 0.1792(8) -0.1785(5) 0.060(3) Uani 1 1 d . .
H46A H -0.6399 0.1795 -0.2213 0.072 Uiso 1 1 calc R U
C47 C -0.6925(12) 0.2394(8) -0.1455(5) 0.060(3) Uani 1 1 d . .
H47A H -0.7640 0.2794 -0.1646 0.072 Uiso 1 1 calc R U
C48 C -0.6614(11) 0.2425(8) -0.0843(6) 0.060(3) Uani 1 1 d . .
H48A H -0.7101 0.2862 -0.0609 0.072 Uiso 1 1 calc R U
C49 C -0.5604(10) 0.1831(7) -0.0562(5) 0.050(2) Uani 1 1 d . .
H49A H -0.5407 0.1865 -0.0135 0.060 Uiso 1 1 calc R U
C50 C -0.1791(11) -0.0005(7) 0.0926(4) 0.049(2) Uani 1 1 d . .
C51 C -0.2637(9) 0.0325(7) 0.1354(4) 0.052(2) Uani 1 1 d . .
H51A H -0.3554 0.0509 0.1229 0.062 Uiso 1 1 calc R U
C52 C -0.2138(12) 0.0382(8) 0.1953(5) 0.064(3) Uani 1 1 d . .
H52A H -0.2719 0.0620 0.2236 0.077 Uiso 1 1 calc R U
C53 C -0.0823(11) 0.0106(8) 0.2158(5) 0.054(2) Uani 1 1 d . .
H53A H -0.0489 0.0140 0.2575 0.065 Uiso 1 1 calc R U
C54 C -0.0007(10) -0.0227(8) 0.1724(5) 0.058(2) Uani 1 1 d . .
H54A H 0.0907 -0.0419 0.1850 0.069 Uiso 1 1 calc R U
C55 C -0.0477(11) -0.0288(7) 0.1117(4) 0.055(2) Uani 1 1 d . .
H55A H 0.0105 -0.0525 0.0835 0.066 Uiso 1 1 calc R U
C56 C -0.1606(10) -0.1435(7) -0.1136(4) 0.049(2) Uani 1 1 d . .
C57 C 0.0238(12) -0.2519(8) -0.1255(6) 0.071(3) Uani 1 1 d . .
H57A H 0.1052 -0.2790 -0.1020 0.107 Uiso 1 1 calc R U
H57B H 0.0513 -0.2094 -0.1578 0.107 Uiso 1 1 calc R U
H57C H -0.0328 -0.3065 -0.1432 0.107 Uiso 1 1 calc R U
O7 O 0.4594(10) -0.2203(7) -0.0815(3) 0.070(2) Uani 1 1 d . .
O8 O 0.3474(8) -0.1410(5) -0.1598(3) 0.0575(18) Uani 1 1 d . .
N4 N 0.2119(8) -0.0323(6) -0.0889(3) 0.0443(17) Uani 1 1 d . .
C58 C 0.3096(10) -0.0858(7) -0.0634(4) 0.048(2) Uani 1 1 d . .
C59 C 0.3590(10) -0.0829(9) -0.0013(4) 0.052(2) Uani 1 1 d . .
H59A H 0.4312 -0.1246 0.0153 0.062 Uiso 1 1 calc R U
C60 C 0.2946(9) -0.0142(7) 0.0346(4) 0.047(2) Uani 1 1 d . .
C61 C 0.1919(10) 0.0422(7) 0.0064(4) 0.046(2) Uani 1 1 d . .
H61A H 0.1464 0.0881 0.0296 0.055 Uiso 1 1 calc R U
C62 C 0.1520(10) 0.0347(7) -0.0547(4) 0.046(2) Uani 1 1 d . .
C63 C 0.0433(8) 0.0977(6) -0.0873(4) 0.0400(18) Uani 1 1 d . .
C64 C 0.0087(12) 0.0874(8) -0.1487(5) 0.059(3) Uani 1 1 d . .
H64A H 0.0530 0.0382 -0.1702 0.071 Uiso 1 1 calc R U
C65 C -0.0896(14) 0.1476(10) -0.1797(5) 0.070(3) Uani 1 1 d . .
H65A H -0.1099 0.1398 -0.2221 0.084 Uiso 1 1 calc R U
C66 C -0.1551(12) 0.2151(7) -0.1516(5) 0.058(3) Uani 1 1 d . .
H66A H -0.2214 0.2563 -0.1734 0.070 Uiso 1 1 calc R U
C67 C -0.1258(11) 0.2254(8) -0.0894(6) 0.059(3) Uani 1 1 d . .
H67A H -0.1738 0.2733 -0.0686 0.071 Uiso 1 1 calc R U
C68 C -0.0293(11) 0.1678(9) -0.0579(5) 0.056(2) Uani 1 1 d . .
H68A H -0.0114 0.1757 -0.0154 0.067 Uiso 1 1 calc R U
C69 C 0.3418(9) -0.0063(7) 0.1005(4) 0.0418(18) Uani 1 1 d . .
C70 C 0.3346(10) 0.0827(7) 0.1309(4) 0.054(2) Uani 1 1 d . .
H70A H 0.3065 0.1407 0.1088 0.064 Uiso 1 1 calc R U
C71 C 0.3662(10) 0.0890(8) 0.1912(5) 0.060(2) Uani 1 1 d . .
H71A H 0.3568 0.1504 0.2113 0.072 Uiso 1 1 calc R U
C72 C 0.4124(12) 0.0063(8) 0.2238(4) 0.057(3) Uani 1 1 d . .
H72A H 0.4409 0.0115 0.2658 0.068 Uiso 1 1 calc R U
C73 C 0.4167(10) -0.0821(8) 0.1955(4) 0.056(2) Uani 1 1 d . .
H73A H 0.4426 -0.1400 0.2182 0.067 Uiso 1 1 calc R U
C74 C 0.3842(9) -0.0888(7) 0.1345(4) 0.052(2) Uani 1 1 d . .
H74A H 0.3906 -0.1511 0.1150 0.062 Uiso 1 1 calc R U
C75 C 0.3803(11) -0.1587(7) -0.1021(5) 0.051(2) Uani 1 1 d . .
C76 C 0.4211(11) -0.2039(9) -0.1987(5) 0.066(3) Uani 1 1 d . .
H76A H 0.3837 -0.1945 -0.2409 0.099 Uiso 1 1 calc R U
H76B H 0.4109 -0.2736 -0.1873 0.099 Uiso 1 1 calc R U
H76C H 0.5180 -0.1860 -0.1939 0.099 Uiso 1 1 calc R U
O3 O -0.2032(11) 0.7156(7) -0.4180(4) 0.082(3) Uani 1 1 d . .
O4 O -0.0898(10) 0.6390(6) -0.3406(3) 0.069(2) Uani 1 1 d . .
N2 N -0.0982(11) 0.5800(6) -0.4986(4) 0.057(2) Uani 1 1 d . .
C20 C -0.0560(10) 0.5826(7) -0.4389(4) 0.045(2) Uani 1 1 d . .
C21 C 0.0424(10) 0.5235(6) -0.4120(3) 0.0376(18) Uani 1 1 d . .
C22 C 0.1027(10) 0.4589(6) -0.4461(4) 0.0422(19) Uani 1 1 d . .
C23 C 0.0639(11) 0.4501(6) -0.5079(4) 0.046(2) Uani 1 1 d . .
H23A H 0.1078 0.4034 -0.5312 0.056 Uiso 1 1 calc R U
C24 C -0.0413(9) 0.5113(6) -0.5357(4) 0.0441(19) Uani 1 1 d . .
C25 C -0.0834(10) 0.5026(7) -0.6004(4) 0.046(2) Uani 1 1 d . .
C26 C -0.2204(11) 0.5271(8) -0.6233(5) 0.061(2) Uani 1 1 d . .
H26A H -0.2811 0.5517 -0.5964 0.073 Uiso 1 1 calc R U
C27 C -0.2664(11) 0.5157(8) -0.6840(5) 0.062(2) Uani 1 1 d . .
H27A H -0.3583 0.5311 -0.6983 0.075 Uiso 1 1 calc R U
C28 C -0.1771(12) 0.4816(9) -0.7238(5) 0.061(3) Uani 1 1 d . .
H28A H -0.2079 0.4737 -0.7654 0.073 Uiso 1 1 calc R U
C29 C -0.0431(11) 0.4590(8) -0.7026(5) 0.060(2) Uani 1 1 d . .
H29A H 0.0178 0.4367 -0.7301 0.072 Uiso 1 1 calc R U
C30 C 0.0021(10) 0.4685(8) -0.6428(4) 0.055(2) Uani 1 1 d . .
H30A H 0.0939 0.4516 -0.6294 0.066 Uiso 1 1 calc R U
C31 C 0.2082(12) 0.3960(8) -0.4151(4) 0.052(2) Uani 1 1 d . .
C32 C 0.2845(11) 0.3269(7) -0.4445(4) 0.046(2) Uani 1 1 d . .
H32A H 0.2693 0.3210 -0.4873 0.056 Uiso 1 1 calc R U
C33 C 0.3820(12) 0.2666(8) -0.4127(5) 0.056(3) Uani 1 1 d . .
H33A H 0.4335 0.2208 -0.4335 0.068 Uiso 1 1 calc R U
C34 C 0.4027(13) 0.2741(9) -0.3515(5) 0.062(3) Uani 1 1 d . .
H34A H 0.4681 0.2326 -0.3294 0.075 Uiso 1 1 calc R U
C35 C 0.3269(10) 0.3436(9) -0.3202(5) 0.058(3) Uani 1 1 d . .
H35A H 0.3434 0.3492 -0.2774 0.070 Uiso 1 1 calc R U
C36 C 0.2297(12) 0.4029(9) -0.3517(4) 0.058(3) Uani 1 1 d . .
H36A H 0.1776 0.4481 -0.3308 0.069 Uiso 1 1 calc R U
C37 C -0.1270(12) 0.6528(8) -0.3983(4) 0.052(2) Uani 1 1 d . .
C38 C -0.1559(16) 0.6977(10) -0.3014(5) 0.082(4) Uani 1 1 d . .
H38A H -0.1611 0.6620 -0.2634 0.123 Uiso 1 1 calc R U
H38B H -0.2483 0.7130 -0.3199 0.123 Uiso 1 1 calc R U
H38C H -0.1049 0.7596 -0.2934 0.123 Uiso 1 1 calc R U

loop_
_atom_site_aniso_label
_atom_site_aniso_U_11
_atom_site_aniso_U_22
_atom_site_aniso_U_33
_atom_site_aniso_U_23
_atom_site_aniso_U_13
_atom_site_aniso_U_12
O1 0.104(7) 0.058(4) 0.055(4) -0.009(3) 0.000(4) 0.028(4)
O2 0.056(4) 0.068(5) 0.059(4) -0.013(3) 0.008(3) 0.010(4)
N1 0.067(5) 0.050(4) 0.065(5) -0.004(4) 0.021(4) -0.004(4)
C1 0.059(5) 0.042(5) 0.048(5) -0.010(4) 0.019(4) -0.003(4)
C2 0.056(5) 0.034(4) 0.032(3) -0.004(3) 0.009(3) -0.009(4)
C3 0.044(5) 0.047(5) 0.051(5) -0.007(4) 0.011(4) -0.012(4)
C4 0.073(6) 0.044(5) 0.044(5) -0.011(4) 0.022(5) -0.005(5)
C5 0.057(5) 0.049(5) 0.043(4) -0.001(4) 0.014(4) -0.014(4)
C6 0.061(6) 0.052(5) 0.051(5) 0.008(4) 0.015(4) -0.016(5)
C7 0.080(8) 0.058(6) 0.057(6) -0.010(5) 0.008(5) 0.001(6)
C8 0.087(9) 0.079(8) 0.062(6) -0.007(6) -0.006(6) 0.001(7)
C9 0.061(6) 0.041(5) 0.078(7) -0.006(4) -0.010(5) 0.004(4)
C10 0.088(8) 0.044(5) 0.050(5) -0.003(4) 0.007(5) 0.010(5)
C11 0.081(7) 0.052(5) 0.048(5) -0.016(4) 0.002(5) 0.004(5)
C12 0.054(5) 0.056(6) 0.044(4) -0.001(4) 0.007(4) -0.005(5)
C13 0.048(5) 0.058(5) 0.070(6) -0.009(5) 0.011(4) -0.012(4)
C14 0.064(6) 0.065(6) 0.066(6) -0.017(5) 0.019(5) -0.026(5)
C15 0.058(6) 0.073(7) 0.059(6) 0.003(5) 0.004(5) -0.019(6)
C16 0.038(4) 0.096(8) 0.063(6) -0.012(6) -0.007(4) -0.001(5)
C17 0.049(5) 0.070(6) 0.060(5) -0.015(5) 0.005(4) 0.002(5)
C18 0.067(7) 0.045(5) 0.059(6) 0.003(4) 0.016(5) -0.004(5)
C19 0.084(8) 0.067(7) 0.087(8) -0.017(6) 0.009(7) 0.012(6)
O5 0.102(6) 0.064(4) 0.043(3) -0.003(3) 0.010(4) 0.031(4)
O6 0.063(4) 0.062(4) 0.060(4) -0.007(3) 0.007(3) 0.012(4)
N3 0.057(5) 0.046(4) 0.056(4) -0.002(3) 0.002(4) 0.000(4)
C39 0.046(5) 0.041(4) 0.047(4) 0.009(4) 0.010(4) -0.002(4)
C40 0.046(4) 0.034(4) 0.045(4) 0.006(3) 0.010(4) -0.003(3)
C41 0.044(4) 0.036(4) 0.056(5) -0.003(4) 0.010(4) -0.005(4)
C42 0.048(5) 0.046(5) 0.049(5) -0.001(4) 0.012(4) -0.003(4)
C43 0.052(5) 0.044(5) 0.055(5) -0.001(4) 0.012(4) -0.005(4)
C44 0.046(5) 0.037(4) 0.052(5) -0.005(4) 0.004(4) -0.006(4)
C45 0.064(6) 0.064(6) 0.051(5) -0.004(5) 0.007(5) -0.001(5)
C46 0.064(6) 0.056(5) 0.058(5) 0.011(4) 0.000(5) 0.005(5)
C47 0.056(6) 0.055(6) 0.067(6) 0.015(5) -0.011(5) -0.005(5)
C48 0.045(5) 0.047(5) 0.089(8) -0.001(5) 0.005(5) -0.005(4)
C49 0.052(5) 0.043(5) 0.054(5) 0.006(4) 0.006(4) -0.005(4)
C50 0.057(5) 0.042(5) 0.047(4) -0.008(4) 0.011(4) -0.004(4)
C51 0.040(4) 0.053(5) 0.065(5) 0.001(4) 0.013(4) 0.006(4)
C52 0.065(6) 0.066(6) 0.063(6) 0.003(5) 0.015(5) 0.008(5)
C53 0.057(6) 0.052(5) 0.054(5) -0.010(4) 0.004(4) -0.006(5)
C54 0.041(4) 0.061(5) 0.072(6) 0.012(5) 0.010(4) 0.003(4)
C55 0.060(5) 0.046(5) 0.062(5) 0.010(4) 0.019(4) 0.001(4)
C56 0.055(5) 0.036(4) 0.054(5) -0.003(4) -0.003(4) 0.007(4)
C57 0.069(6) 0.051(6) 0.094(8) -0.005(5) 0.016(6) 0.023(5)
O7 0.088(6) 0.072(5) 0.051(4) 0.007(3) 0.011(4) 0.036(5)
O8 0.074(5) 0.059(4) 0.041(3) 0.002(3) 0.013(3) 0.026(4)
N4 0.035(3) 0.051(4) 0.048(4) -0.006(3) 0.009(3) 0.000(3)
C58 0.046(5) 0.049(5) 0.050(5) -0.002(4) 0.015(4) 0.005(4)
C59 0.038(4) 0.072(6) 0.046(5) -0.003(4) 0.007(4) -0.006(4)
C60 0.041(4) 0.051(5) 0.049(5) -0.008(4) 0.009(4) -0.004(4)
C61 0.043(4) 0.057(5) 0.039(4) -0.006(4) 0.009(4) -0.004(4)
C62 0.045(5) 0.047(5) 0.046(4) 0.002(4) 0.007(4) 0.001(4)
C63 0.031(4) 0.037(4) 0.053(4) -0.004(3) 0.007(3) 0.003(3)
C64 0.061(6) 0.060(6) 0.057(5) -0.005(5) 0.010(4) 0.013(5)
C65 0.086(8) 0.081(8) 0.041(5) 0.008(5) -0.003(5) 0.001(7)
C66 0.061(6) 0.047(5) 0.064(6) 0.011(4) -0.001(5) 0.015(5)
C67 0.044(5) 0.051(5) 0.082(7) 0.000(5) 0.004(5) 0.015(4)
C68 0.047(5) 0.067(6) 0.054(5) 0.005(5) 0.003(4) 0.009(5)
C69 0.036(4) 0.048(5) 0.042(4) -0.003(4) 0.007(3) -0.003(4)
C70 0.063(5) 0.043(4) 0.057(5) 0.004(4) 0.017(4) 0.000(4)
C71 0.053(5) 0.063(6) 0.066(6) -0.015(5) 0.012(4) -0.004(5)
C72 0.070(6) 0.057(6) 0.043(4) -0.011(4) 0.005(4) -0.014(5)
C73 0.055(5) 0.060(5) 0.053(5) 0.006(4) 0.004(4) -0.002(4)
C74 0.047(5) 0.050(5) 0.059(5) 0.003(4) 0.011(4) -0.005(4)
C75 0.056(5) 0.039(5) 0.061(5) -0.010(4) 0.021(5) 0.003(4)
C76 0.062(6) 0.077(7) 0.062(6) 0.003(5) 0.016(5) 0.025(5)
O3 0.104(7) 0.090(6) 0.053(4) 0.004(4) 0.009(4) 0.051(6)
O4 0.080(5) 0.071(5) 0.057(4) 0.013(4) 0.014(4) 0.023(4)
N2 0.072(5) 0.041(4) 0.060(5) 0.011(4) 0.010(4) 0.008(4)
C20 0.055(5) 0.036(4) 0.045(5) 0.003(3) 0.005(4) -0.003(4)
C21 0.058(5) 0.029(4) 0.027(3) 0.003(3) 0.008(3) -0.003(4)
C22 0.048(4) 0.037(4) 0.042(4) 0.000(3) 0.007(4) -0.006(4)
C23 0.054(5) 0.036(4) 0.050(5) 0.000(3) 0.010(4) 0.000(4)
C24 0.044(4) 0.036(4) 0.053(5) 0.009(4) 0.007(4) -0.001(4)
C25 0.043(4) 0.039(4) 0.058(5) 0.009(4) 0.011(4) -0.003(4)
C26 0.053(5) 0.062(6) 0.069(6) 0.015(5) 0.012(5) 0.002(4)
C27 0.052(5) 0.058(5) 0.074(6) 0.017(5) -0.003(5) -0.002(4)
C28 0.055(6) 0.068(7) 0.057(5) 0.010(5) -0.003(5) -0.016(5)
C29 0.057(6) 0.063(6) 0.061(5) -0.001(4) 0.015(5) -0.010(5)
C30 0.044(5) 0.063(6) 0.057(5) -0.007(4) 0.002(4) -0.002(4)
C31 0.063(6) 0.051(5) 0.041(4) 0.001(4) 0.001(4) -0.015(5)
C32 0.053(5) 0.043(4) 0.041(4) -0.003(4) -0.003(4) -0.002(4)
C33 0.063(6) 0.054(5) 0.049(5) -0.002(4) -0.007(4) 0.004(5)
C34 0.061(6) 0.067(7) 0.056(6) 0.008(5) -0.008(5) 0.000(5)
C35 0.047(5) 0.078(7) 0.049(5) -0.008(5) -0.001(4) 0.008(5)
C36 0.057(6) 0.070(6) 0.044(5) -0.006(4) -0.003(4) 0.010(5)
C37 0.064(6) 0.051(5) 0.042(4) 0.010(4) 0.010(4) -0.008(5)
C38 0.114(11) 0.074(7) 0.058(6) -0.013(5) 0.015(6) 0.019(7)

loop_
_atom_type_symbol
_atom_type_description
_atom_type_scat_dispersion_real
_atom_type_scat_dispersion_imag
_atom_type_scat_source
C C 0.0181 0.0091 'International Tables Vol C Tables 4.2.6.8 and 6.1.1.4'
H H 0.0000 0.0000 'International Tables Vol C Tables 4.2.6.8 and 6.1.1.4'
N N 0.0311 0.0180 'International Tables Vol C Tables 4.2.6.8 and 6.1.1.4'
O O 0.0492 0.0322 'International Tables Vol C Tables 4.2.6.8 and 6.1.1.4'

loop_
_geom_angle_atom_site_label_1
_geom_angle_atom_site_label_2
_geom_angle_atom_site_label_3
_geom_angle
C18 O2 C19 117.5(9)
C5 N1 C1 118.6(10)
C2 C1 N1 124.6(9)
C2 C1 C18 114.7(9)
N1 C1 C18 120.6(10)
C1 C2 C3 118.1(8)
C1 C2 H2A 120.9
C3 C2 H2A 121.0
C2 C3 C4 119.9(10)
C2 C3 C6 118.0(9)
C4 C3 C6 122.1(9)
C5 C4 C3 121.6(9)
C5 C4 H4A 119.2
C3 C4 H4A 119.2
N1 C5 C4 117.1(9)
N1 C5 C12 123.4(10)
C4 C5 C12 119.5(9)
C11 C6 C7 118.1(11)
C11 C6 C3 121.7(9)
C7 C6 C3 120.2(10)
C8 C7 C6 123.4(12)
C8 C7 H7A 118.3
C6 C7 H7A 118.3
C7 C8 C9 118.9(12)
C7 C8 H8A 120.6
C9 C8 H8A 120.6
C10 C9 C8 118.6(11)
C10 C9 H9A 120.7
C8 C9 H9A 120.7
C9 C10 C11 120.8(10)
C9 C10 H10A 119.6
C11 C10 H10A 119.6
C6 C11 C10 120.3(10)
C6 C11 H11A 119.9
C10 C11 H11A 119.9
C17 C12 C13 117.3(9)
C17 C12 C5 120.5(9)
C13 C12 C5 122.1(10)
C14 C13 C12 119.0(10)
C14 C13 H13A 120.5
C12 C13 H13A 120.5
C15 C14 C13 122.3(11)
C15 C14 H14A 118.8
C13 C14 H14A 118.8
C14 C15 C16 118.8(10)
C14 C15 H15A 120.6
C16 C15 H15A 120.6
C15 C16 C17 121.1(11)
C15 C16 H16A 119.5
C17 C16 H16A 119.5
C12 C17 C16 121.2(10)
C12 C17 H17A 119.4
C16 C17 H17A 119.4
O1 C18 O2 122.3(11)
O1 C18 C1 125.2(11)
O2 C18 C1 112.4(9)
O2 C19 H19A 109.5
O2 C19 H19B 109.5
H19A C19 H19B 109.5
O2 C19 H19C 109.5
H19A C19 H19C 109.5
H19B C19 H19C 109.5
C56 O6 C57 115.0(8)
C39 N3 C43 117.4(9)
N3 C39 C40 125.5(9)
N3 C39 C56 114.8(8)
C40 C39 C56 119.7(8)
C39 C40 C41 118.8(9)
C39 C40 H40A 120.6
C41 C40 H40A 120.6
C42 C41 C40 118.4(9)
C42 C41 C50 122.4(9)
C40 C41 C50 119.2(9)
C43 C42 C41 120.4(9)
C43 C42 H42A 119.8
C41 C42 H42A 119.8
N3 C43 C42 119.6(10)
N3 C43 C44 117.4(9)
C42 C43 C44 123.0(9)
C45 C44 C49 116.2(10)
C45 C44 C43 121.4(10)
C49 C44 C43 122.3(9)
C44 C45 C46 120.3(11)
C44 C45 H45A 119.8
C46 C45 H45A 119.8
C47 C46 C45 121.7(10)
C47 C46 H46A 119.1
C45 C46 H46A 119.1
C46 C47 C48 119.3(10)
C46 C47 H47A 120.4
C48 C47 H47A 120.4
C47 C48 C49 120.8(12)
C47 C48 H48A 119.6
C49 C48 H48A 119.6
C48 C49 C44 121.6(10)
C48 C49 H49A 119.2
C44 C49 H49A 119.2
C55 C50 C51 119.1(9)
C55 C50 C41 120.8(9)
C51 C50 C41 120.1(9)
C52 C51 C50 120.0(9)
C52 C51 H51A 120.0
C50 C51 H51A 120.0
C51 C52 C53 122.2(10)
C51 C52 H52A 118.9
C53 C52 H52A 118.9
C52 C53 C54 116.6(9)
C52 C53 H53A 121.7
C54 C53 H53A 121.7
C55 C54 C53 122.6(9)
C55 C54 H54A 118.7
C53 C54 H54A 118.7
C50 C55 C54 119.5(9)
C50 C55 H55A 120.3
C54 C55 H55A 120.3
O5 C56 O6 123.6(10)
O5 C56 C39 124.3(9)
O6 C56 C39 112.0(8)
O6 C57 H57A 109.5
O6 C57 H57B 109.5
H57A C57 H57B 109.5
O6 C57 H57C 109.5
H57A C57 H57C 109.5
H57B C57 H57C 109.5
C75 O8 C76 112.8(8)
C58 N4 C62 118.5(8)
N4 C58 C59 125.3(9)
N4 C58 C75 118.6(9)
C59 C58 C75 116.1(9)
C58 C59 C60 116.2(9)
C58 C59 H59A 121.9
C60 C59 H59A 121.9
C61 C60 C59 117.3(9)
C61 C60 C69 123.3(8)
C59 C60 C69 119.3(9)
C62 C61 C60 122.2(9)
C62 C61 H61A 118.9
C60 C61 H61A 118.9
N4 C62 C61 120.5(9)
N4 C62 C63 116.1(8)
C61 C62 C63 123.4(9)
C64 C63 C68 116.7(9)
C64 C63 C62 120.8(8)
C68 C63 C62 122.5(8)
C63 C64 C65 121.2(10)
C63 C64 H64A 119.4
C65 C64 H64A 119.4
C66 C65 C64 121.4(10)
C66 C65 H65A 119.3
C64 C65 H65A 119.3
C65 C66 C67 118.9(10)
C65 C66 H66A 120.5
C67 C66 H66A 120.5
C68 C67 C66 121.0(10)
C68 C67 H67A 119.5
C66 C67 H67A 119.5
C67 C68 C63 120.8(10)
C67 C68 H68A 119.6
C63 C68 H68A 119.6
C70 C69 C74 117.3(8)
C70 C69 C60 121.0(9)
C74 C69 C60 121.5(9)
C71 C70 C69 121.6(9)
C71 C70 H70A 119.2
C69 C70 H70A 119.2
C70 C71 C72 120.0(10)
C70 C71 H71A 120.0
C72 C71 H71A 120.0
C73 C72 C71 119.6(9)
C73 C72 H72A 120.2
C71 C72 H72A 120.2
C72 C73 C74 120.4(10)
C72 C73 H73A 119.8
C74 C73 H73A 119.8
C73 C74 C69 121.0(9)
C73 C74 H74A 119.5
C69 C74 H74A 119.5
O7 C75 O8 125.7(9)
O7 C75 C58 123.4(10)
O8 C75 C58 110.8(9)
O8 C76 H76A 109.5
O8 C76 H76B 109.5
H76A C76 H76B 109.5
O8 C76 H76C 109.5
H76A C76 H76C 109.5
H76B C76 H76C 109.5
C37 O4 C38 115.7(10)
C24 N2 C20 119.9(9)
C21 C20 N2 123.6(9)
C21 C20 C37 117.2(8)
N2 C20 C37 119.1(9)
C20 C21 C22 118.5(8)
C21 C22 C23 121.7(9)
C21 C22 C31 116.6(8)
C23 C22 C31 121.7(9)
C24 C23 C22 119.6(9)
C24 C23 H23A 120.2
C22 C23 H23A 120.2
N2 C24 C23 116.7(8)
N2 C24 C25 123.1(8)
C23 C24 C25 120.2(9)
C30 C25 C26 116.4(9)
C30 C25 C24 124.1(9)
C26 C25 C24 119.5(9)
C27 C26 C25 121.4(10)
C27 C26 H26A 119.3
C25 C26 H26A 119.3
C26 C27 C28 119.5(10)
C26 C27 H27A 120.2
C28 C27 H27A 120.2
C29 C28 C27 120.0(10)
C29 C28 H28A 120.0
C27 C28 H28A 120.0
C28 C29 C30 120.7(11)
C28 C29 H29A 119.7
C30 C29 H29A 119.6
C29 C30 C25 121.9(9)
C29 C30 H30A 119.0
C25 C30 H30A 119.0
C22 C31 C32 123.9(8)
C22 C31 C36 117.3(10)
C32 C31 C36 118.8(10)
C33 C32 C31 121.7(9)
C33 C32 H32A 119.1
C31 C32 H32A 119.2
C34 C33 C32 119.2(11)
C34 C33 H33A 120.4
C32 C33 H33A 120.4
C33 C34 C35 120.5(11)
C33 C34 H34A 119.7
C35 C34 H34A 119.7
C36 C35 C34 120.2(9)
C36 C35 H35A 119.9
C34 C35 H35A 119.9
C35 C36 C31 119.6(10)
C35 C36 H36A 120.2
C31 C36 H36A 120.2
O3 C37 O4 124.4(11)
O3 C37 C20 122.4(9)
O4 C37 C20 113.2(10)
O4 C38 H38A 109.5
O4 C38 H38B 109.5
H38A C38 H38B 109.5
O4 C38 H38C 109.5
H38A C38 H38C 109.5
H38B C38 H38C 109.5

loop_
_geom_bond_atom_site_label_1
_geom_bond_atom_site_label_2
_geom_bond_distance
O1 C18 1.221(13)
O2 C18 1.303(14)
O2 C19 1.425(14)
N1 C5 1.373(13)
N1 C1 1.385(14)
C1 C2 1.359(15)
C1 C18 1.498(14)
C2 C3 1.343(13)
C2 H2A 0.9500
C3 C4 1.405(14)
C3 C6 1.509(15)
C4 C5 1.417(15)
C4 H4A 0.9500
C5 C12 1.459(13)
C6 C11 1.361(16)
C6 C7 1.396(15)
C7 C8 1.329(18)
C7 H7A 0.9500
C8 C9 1.439(18)
C8 H8A 0.9500
C9 C10 1.357(15)
C9 H9A 0.9500
C10 C11 1.413(17)
C10 H10A 0.9500
C11 H11A 0.9500
C12 C17 1.397(15)
C12 C13 1.428(15)
C13 C14 1.398(15)
C13 H13A 0.9500
C14 C15 1.359(18)
C14 H14A 0.9500
C15 C16 1.379(17)
C15 H15A 0.9500
C16 C17 1.384(14)
C16 H16A 0.9500
C17 H17A 0.9500
C19 H19A 0.9800
C19 H19B 0.9800
C19 H19C 0.9800
O5 C56 1.155(12)
O6 C56 1.334(12)
O6 C57 1.472(13)
N3 C39 1.302(13)
N3 C43 1.391(13)
C39 C40 1.372(13)
C39 C56 1.533(13)
C40 C41 1.375(13)
C40 H40A 0.9500
C41 C42 1.371(14)
C41 C50 1.506(13)
C42 C43 1.413(14)
C42 H42A 0.9500
C43 C44 1.446(14)
C44 C45 1.380(14)
C44 C49 1.424(14)
C45 C46 1.414(16)
C45 H45A 0.9500
C46 C47 1.344(17)
C46 H46A 0.9500
C47 C48 1.364(16)
C47 H47A 0.9500
C48 C49 1.375(15)
C48 H48A 0.9500
C49 H49A 0.9500
C50 C55 1.373(15)
C50 C51 1.404(13)
C51 C52 1.373(15)
C51 H51A 0.9500
C52 C53 1.378(15)
C52 H52A 0.9500
C53 C54 1.396(14)
C53 H53A 0.9500
C54 C55 1.382(14)
C54 H54A 0.9500
C55 H55A 0.9500
C57 H57A 0.9800
C57 H57B 0.9800
C57 H57C 0.9800
O7 C75 1.195(13)
O8 C75 1.313(13)
O8 C76 1.459(11)
N4 C58 1.285(13)
N4 C62 1.355(13)
C58 C59 1.415(14)
C58 C75 1.523(13)
C59 C60 1.416(14)
C59 H59A 0.9500
C60 C61 1.363(13)
C60 C69 1.495(12)
C61 C62 1.378(13)
C61 H61A 0.9500
C62 C63 1.494(12)
C63 C64 1.378(14)
C63 C68 1.389(14)
C64 C65 1.390(16)
C64 H64A 0.9500
C65 C66 1.312(17)
C65 H65A 0.9500
C66 C67 1.389(16)
C66 H66A 0.9500
C67 C68 1.362(15)
C67 H67A 0.9500
C68 H68A 0.9500
C69 C70 1.382(13)
C69 C74 1.384(13)
C70 C71 1.346(14)
C70 H70A 0.9500
C71 C72 1.380(16)
C71 H71A 0.9500
C72 C73 1.350(15)
C72 H72A 0.9500
C73 C74 1.364(14)
C73 H73A 0.9500
C74 H74A 0.9500
C76 H76A 0.9800
C76 H76B 0.9800
C76 H76C 0.9800
O3 C37 1.185(14)
O4 C37 1.309(12)
O4 C38 1.389(14)
N2 C24 1.397(13)
N2 C20 1.351(13)
C20 C21 1.345(13)
C20 C37 1.527(14)
C21 C22 1.336(13)
C22 C23 1.392(13)
C22 C31 1.457(14)
C23 C24 1.414(13)
C23 H23A 0.9500
C24 C25 1.459(13)
C25 C30 1.408(14)
C25 C26 1.430(14)
C26 C27 1.385(15)
C26 H26A 0.9500
C27 C28 1.392(17)
C27 H27A 0.9500
C28 C29 1.386(16)
C28 H28A 0.9500
C29 C30 1.363(14)
C29 H29A 0.9500
C30 H30A 0.9500
C31 C32 1.401(15)
C31 C36 1.407(13)
C32 C33 1.393(14)
C32 H32A 0.9500
C33 C34 1.358(14)
C33 H33A 0.9500
C34 C35 1.426(16)
C34 H34A 0.9500
C35 C36 1.380(15)
C35 H35A 0.9500
C36 H36A 0.9500
C38 H38A 0.9800
C38 H38B 0.9800
C38 H38C 0.9800

loop_
_geom_torsion_atom_site_label_1
_geom_torsion_atom_site_label_2
_geom_torsion_atom_site_label_3
_geom_torsion_atom_site_label_4
_geom_torsion
C5 N1 C1 C2 2.4(16)
C5 N1 C1 C18 -178.8(9)
N1 C1 C2 C3 -2.6(16)
C18 C1 C2 C3 178.5(8)
C1 C2 C3 C4 0.9(15)
C1 C2 C3 C6 -177.9(8)
C2 C3 C4 C5 0.9(15)
C6 C3 C4 C5 179.7(8)
C1 N1 C5 C4 -0.5(14)
C1 N1 C5 C12 179.3(10)
C3 C4 C5 N1 -1.1(15)
C3 C4 C5 C12 179.1(10)
C2 C3 C6 C11 -177.1(10)
C4 C3 C6 C11 4.0(16)
C2 C3 C6 C7 4.6(15)
C4 C3 C6 C7 -174.2(11)
C11 C6 C7 C8 0.9(19)
C3 C6 C7 C8 179.3(12)
C6 C7 C8 C9 -1(2)
C7 C8 C9 C10 2(2)
C8 C9 C10 C11 -1.6(19)
C7 C6 C11 C10 -0.7(18)
C3 C6 C11 C10 -179.0(10)
C9 C10 C11 C6 1.1(19)
N1 C5 C12 C17 27.8(16)
C4 C5 C12 C17 -152.4(10)
N1 C5 C12 C13 -147.5(10)
C4 C5 C12 C13 32.3(15)
C17 C12 C13 C14 4.9(16)
C5 C12 C13 C14 -179.6(10)
C12 C13 C14 C15 -1.1(17)
C13 C14 C15 C16 -1.5(17)
C14 C15 C16 C17 0.1(17)
C13 C12 C17 C16 -6.3(16)
C5 C12 C17 C16 178.1(10)
C15 C16 C17 C12 3.9(17)
C19 O2 C18 O1 -6.7(17)
C19 O2 C18 C1 172.8(9)
C2 C1 C18 O1 5.8(16)
N1 C1 C18 O1 -173.1(11)
C2 C1 C18 O2 -173.7(9)
N1 C1 C18 O2 7.4(14)
C43 N3 C39 C40 1.1(15)
C43 N3 C39 C56 -176.9(8)
N3 C39 C40 C41 0.5(14)
C56 C39 C40 C41 178.3(8)
C39 C40 C41 C42 -1.8(13)
C39 C40 C41 C50 -179.9(8)
C40 C41 C42 C43 1.5(14)
C50 C41 C42 C43 179.5(9)
C39 N3 C43 C42 -1.3(15)
C39 N3 C43 C44 178.3(8)
C41 C42 C43 N3 0.0(15)
C41 C42 C43 C44 -179.6(9)
N3 C43 C44 C45 -5.6(15)
C42 C43 C44 C45 174.0(10)
N3 C43 C44 C49 173.3(8)
C42 C43 C44 C49 -7.1(15)
C49 C44 C45 C46 1.4(16)
C43 C44 C45 C46 -179.7(10)
C44 C45 C46 C47 -2.9(18)
C45 C46 C47 C48 3.0(18)
C46 C47 C48 C49 -1.6(17)
C47 C48 C49 C44 0.2(16)
C45 C44 C49 C48 -0.1(15)
C43 C44 C49 C48 -179.0(9)
C42 C41 C50 C55 -151.8(10)
C40 C41 C50 C55 26.2(14)
C42 C41 C50 C51 27.9(14)
C40 C41 C50 C51 -154.1(9)
C55 C50 C51 C52 1.4(16)
C41 C50 C51 C52 -178.3(9)
C50 C51 C52 C53 -1.3(17)
C51 C52 C53 C54 0.8(17)
C52 C53 C54 C55 -0.4(16)
C51 C50 C55 C54 -1.1(15)
C41 C50 C55 C54 178.6(9)
C53 C54 C55 C50 0.6(15)
C57 O6 C56 O5 5.6(16)
C57 O6 C56 C39 -171.7(8)
N3 C39 C56 O5 -2.2(15)
C40 C39 C56 O5 179.8(11)
N3 C39 C56 O6 175.1(8)
C40 C39 C56 O6 -3.0(13)
C62 N4 C58 C59 1.8(16)
C62 N4 C58 C75 -178.0(8)
N4 C58 C59 C60 -0.6(16)
C75 C58 C59 C60 179.2(9)
C58 C59 C60 C61 0.0(14)
C58 C59 C60 C69 -179.5(9)
C59 C60 C61 C62 -0.8(15)
C69 C60 C61 C62 178.8(10)
C58 N4 C62 C61 -2.5(15)
C58 N4 C62 C63 177.4(8)
C60 C61 C62 N4 2.1(15)
C60 C61 C62 C63 -177.8(9)
N4 C62 C63 C64 -0.5(14)
C61 C62 C63 C64 179.4(10)
N4 C62 C63 C68 178.4(9)
C61 C62 C63 C68 -1.7(16)
C68 C63 C64 C65 2.8(17)
C62 C63 C64 C65 -178.2(10)
C63 C64 C65 C66 -1(2)
C64 C65 C66 C67 -1(2)
C65 C66 C67 C68 1.1(19)
C66 C67 C68 C63 0.5(18)
C64 C63 C68 C67 -2.4(16)
C62 C63 C68 C67 178.6(10)
C61 C60 C69 C70 -30.6(14)
C59 C60 C69 C70 149.0(10)
C61 C60 C69 C74 144.2(10)
C59 C60 C69 C74 -36.3(14)
C74 C69 C70 C71 -0.5(15)
C60 C69 C70 C71 174.5(9)
C69 C70 C71 C72 2.6(17)
C70 C71 C72 C73 -4.5(17)
C71 C72 C73 C74 4.2(17)
C72 C73 C74 C69 -2.1(16)
C70 C69 C74 C73 0.2(14)
C60 C69 C74 C73 -174.7(9)
C76 O8 C75 O7 -1.4(16)
C76 O8 C75 C58 175.5(9)
N4 C58 C75 O7 -169.9(10)
C59 C58 C75 O7 10.3(16)
N4 C58 C75 O8 13.1(14)
C59 C58 C75 O8 -166.7(9)
C24 N2 C20 C21 1.6(15)
C24 N2 C20 C37 -175.4(9)
N2 C20 C21 C22 0.6(15)
C37 C20 C21 C22 177.6(8)
C20 C21 C22 C23 -1.6(15)
C20 C21 C22 C31 -179.7(8)
C21 C22 C23 C24 0.5(14)
C31 C22 C23 C24 178.5(8)
C20 N2 C24 C23 -2.7(14)
C20 N2 C24 C25 178.8(9)
C22 C23 C24 N2 1.7(13)
C22 C23 C24 C25 -179.8(9)
N2 C24 C25 C30 152.1(10)
C23 C24 C25 C30 -26.3(14)
N2 C24 C25 C26 -29.7(14)
C23 C24 C25 C26 151.8(9)
C30 C25 C26 C27 1.3(15)
C24 C25 C26 C27 -177.0(9)
C25 C26 C27 C28 -1.3(16)
C26 C27 C28 C29 0.1(17)
C27 C28 C29 C30 1.0(17)
C28 C29 C30 C25 -1.0(16)
C26 C25 C30 C29 -0.1(15)
C24 C25 C30 C29 178.1(9)
C21 C22 C31 C32 -177.8(9)
C23 C22 C31 C32 4.1(16)
C21 C22 C31 C36 5.0(14)
C23 C22 C31 C36 -173.1(10)
C22 C31 C32 C33 -178.4(10)
C36 C31 C32 C33 -1.2(16)
C31 C32 C33 C34 0.8(17)
C32 C33 C34 C35 -0.8(18)
C33 C34 C35 C36 1.3(18)
C34 C35 C36 C31 -1.6(18)
C22 C31 C36 C35 178.9(10)
C32 C31 C36 C35 1.5(17)
C38 O4 C37 O3 6.0(19)
C38 O4 C37 C20 -177.2(10)
C21 C20 C37 O3 171.0(11)
N2 C20 C37 O3 -11.8(16)
C21 C20 C37 O4 -5.9(14)
N2 C20 C37 O4 171.3(10)
